data_1571300
loop_
_publ_author_name
'Lu, Yi-Nan'
'Che, Chao'
'Zhen, Guangjin'
'Chang, Xin'
'Dong, Xiu-Qin'
'Wang, Chun-Jiang'

_publ_section_title
;
 Visible-light-enabled stereoselective synthesis of functionalized
 cyclohexylamine derivatives <i>via</i> [4 + 2] cycloadditions.
;
_journal_issue 17
_journal_name_full 'Chemical science'
_journal_page_first 6507
_journal_page_last 6514
_journal_paper_doi 10.1039/d4sc00667d
_journal_volume 15
_journal_year 2024
_chemical_formula_moiety 'C32 H28 F3 N O2'
_chemical_formula_sum 'C32 H28 F3 N O2'
_chemical_formula_weight 515.55
_space_group_crystal_system monoclinic
_space_group_IT_number 14
_space_group_name_Hall '-P 2ybc'
_space_group_name_H-M_alt 'P 1 21/c 1'
_atom_sites_solution_hydrogens geom
_atom_sites_solution_primary direct
_audit_creation_date 2023-03-22
_audit_creation_method
;
Olex2 1.2
(compiled 2014.09.19 svn.r3010 for OlexSys, GUI svn.r4874)
;
_audit_update_record
;
2024-01-20 deposited with the CCDC.	2024-03-26 downloaded from the CCDC.
;
_cell_angle_alpha 90
_cell_angle_beta 97.7030(10)
_cell_angle_gamma 90
_cell_formula_units_Z 4
_cell_length_a 9.59110(10)
_cell_length_b 23.4883(4)
_cell_length_c 11.4860(2)
_cell_measurement_reflns_used 15624
_cell_measurement_temperature 100(2)
_cell_measurement_theta_max 75.6750
_cell_measurement_theta_min 3.7650
_cell_volume 2564.20(7)
_computing_molecular_graphics 'Olex2 (Dolomanov et al., 2009)'
_computing_publication_material 'Olex2 (Dolomanov et al., 2009)'
_computing_structure_refinement 'ShelXL (Sheldrick, 2008)'
_computing_structure_solution 'ShelXS (Sheldrick, 2008)'
_diffrn_ambient_temperature 100.15
_diffrn_detector 'Bruker APEX2 area detector'
_diffrn_detector_area_resol_mean 7.9
_diffrn_detector_type 'CCD area detector'
_diffrn_measured_fraction_theta_full 0.997
_diffrn_measured_fraction_theta_max 0.997
_diffrn_measurement_device 'three-circle diffractometer'
_diffrn_measurement_device_type 'Bruker SMART APEX2 area detector'
_diffrn_measurement_method '\w and \f scans'
_diffrn_radiation_monochromator 'mirror optics'
_diffrn_radiation_probe x-ray
_diffrn_radiation_type CuK\a
_diffrn_radiation_wavelength 1.54178
_diffrn_reflns_av_R_equivalents 0.0637
_diffrn_reflns_av_unetI/netI 0.0327
_diffrn_reflns_Laue_measured_fraction_full 0.997
_diffrn_reflns_Laue_measured_fraction_max 0.997
_diffrn_reflns_limit_h_max 11
_diffrn_reflns_limit_h_min -11
_diffrn_reflns_limit_k_max 28
_diffrn_reflns_limit_k_min -28
_diffrn_reflns_limit_l_max 13
_diffrn_reflns_limit_l_min -8
_diffrn_reflns_number 34183
_diffrn_reflns_point_group_measured_fraction_full 0.997
_diffrn_reflns_point_group_measured_fraction_max 0.997
_diffrn_reflns_theta_full 66.500
_diffrn_reflns_theta_max 67.500
_diffrn_reflns_theta_min 3.764
_diffrn_source 'microfocus sealed X-ray tube'
_diffrn_source_type 'Incoatec I\ms'
_exptl_absorpt_coefficient_mu 0.807
_exptl_absorpt_correction_type none
_exptl_crystal_colour colourless
_exptl_crystal_colour_primary colourless
_exptl_crystal_density_diffrn 1.335
_exptl_crystal_description block
_exptl_crystal_F_000 1080
_exptl_crystal_size_max 0.18
_exptl_crystal_size_mid 0.14
_exptl_crystal_size_min 0.1
_refine_diff_density_max 0.420
_refine_diff_density_min -0.414
_refine_diff_density_rms 0.042
_refine_ls_extinction_coef 0.00072(14)
_refine_ls_extinction_expression Fc^*^=kFc[1+0.001xFc^2^\l^3^/sin(2\q)]^-1/4^
_refine_ls_extinction_method SHELXL
_refine_ls_goodness_of_fit_ref 1.083
_refine_ls_hydrogen_treatment constr
_refine_ls_matrix_type full
_refine_ls_number_parameters 345
_refine_ls_number_reflns 4608
_refine_ls_number_restraints 0
_refine_ls_restrained_S_all 1.083
_refine_ls_R_factor_all 0.0485
_refine_ls_R_factor_gt 0.0380
_refine_ls_shift/su_max 0.001
_refine_ls_shift/su_mean 0.000
_refine_ls_structure_factor_coef Fsqd
_refine_ls_weighting_details
;
 w=1/[\s^2^(Fo^2^)+(0.0430P)^2^+0.8900P]
 where P=(Fo^2^+2Fc^2^)/3
;
_refine_ls_weighting_scheme calc
_refine_ls_wR_factor_gt 0.0955
_refine_ls_wR_factor_ref 0.1006
_reflns_Friedel_coverage 0.000
_reflns_number_gt 3826
_reflns_number_total 4608
_reflns_threshold_expression 'I > 2\s(I)'
_cod_data_source_file d4sc00667d2.cif
_cod_data_source_block lyn-2
_cod_depositor_comments 'Adding full bibliography for 1571298--1571300.cif.'
_cod_database_code 1571300
_shelxl_version_number 2013-2
_shelx_space_group_comment
;
The symmetry employed for this shelxl refinement is uniquely defined
by the following loop, which should always be used as a source of
symmetry information in preference to the above space-group names.
They are only intended as comments.
;
_olex2_refinement_description
;
1. Fixed Uiso
 At 1.2 times of:
  All C(H) groups, All C(H,H) groups, All N(H) groups
 At 1.5 times of:
  All C(H,H,H) groups
2.a Ternary CH refined with riding coordinates:
 C8(H8)
2.b Secondary CH2 refined with riding coordinates:
 C15(H15A,H15B), C16(H16A,H16B), C19(H19A,H19B)
2.c Aromatic/amide H refined with riding coordinates:
 N1(H1), C3(H3), C4(H4), C6(H6), C7(H7), C11(H11), C12(H12), C13(H13),
 C21(H21), C22(H22), C23(H23), C24(H24), C25(H25), C28(H28), C29(H29), C30(H30),
  C31(H31), C32(H32)
2.d Idealised Me refined as rotating group:
 C18(H18A,H18B,H18C)
;
_olex2_submission_special_instructions 'No special instructions were received'

loop_
_space_group_symop_operation_xyz
'x, y, z'
'-x, y+1/2, -z+1/2'
'-x, -y, -z'
'x, -y-1/2, z-1/2'

loop_
_atom_site_label
_atom_site_type_symbol
_atom_site_fract_x
_atom_site_fract_y
_atom_site_fract_z
_atom_site_U_iso_or_equiv
_atom_site_adp_type
_atom_site_occupancy
_atom_site_site_symmetry_order
_atom_site_calc_flag
_atom_site_refinement_flags_posn
_atom_site_refinement_flags_adp
_atom_site_refinement_flags_occupancy
_atom_site_disorder_assembly
_atom_site_disorder_group
F1 F 0.54824(10) 0.92857(4) 0.74074(9) 0.0382(3) Uani 1 1 d . . . . .
F2 F 0.46673(11) 0.99025(4) 0.61303(9) 0.0392(3) Uani 1 1 d . . . . .
F3 F 0.37337(11) 0.98017(5) 0.77157(10) 0.0471(3) Uani 1 1 d . . . . .
O1 O 0.12842(10) 0.71015(4) 0.70796(9) 0.0224(2) Uani 1 1 d . . . . .
O2 O -0.19350(11) 0.85316(5) 0.49976(10) 0.0293(3) Uani 1 1 d . . . . .
N1 N 0.06813(12) 0.78008(5) 0.46523(11) 0.0200(3) Uani 1 1 d . . . . .
H1 H 0.0910 0.7679 0.3978 0.024 Uiso 1 1 calc R . . . .
C1 C 0.42657(16) 0.95148(7) 0.68742(14) 0.0274(4) Uani 1 1 d . . . . .
C2 C 0.32880(16) 0.90820(6) 0.62862(14) 0.0244(3) Uani 1 1 d . . . . .
C3 C 0.33211(16) 0.89350(7) 0.51178(14) 0.0267(4) Uani 1 1 d . . . . .
H3 H 0.3942 0.9129 0.4675 0.032 Uiso 1 1 calc R . . . .
C4 C 0.24616(16) 0.85106(7) 0.45950(14) 0.0243(3) Uani 1 1 d . . . . .
H4 H 0.2516 0.8409 0.3802 0.029 Uiso 1 1 calc R . . . .
C5 C 0.15046(15) 0.82255(6) 0.52190(13) 0.0198(3) Uani 1 1 d . . . . .
C6 C 0.14762(16) 0.83792(6) 0.63888(14) 0.0235(3) Uani 1 1 d . . . . .
H6 H 0.0842 0.8193 0.6831 0.028 Uiso 1 1 calc R . . . .
C7 C 0.23565(16) 0.87988(6) 0.69141(14) 0.0246(3) Uani 1 1 d . . . . .
H7 H 0.2324 0.8895 0.7714 0.030 Uiso 1 1 calc R . . . .
C8 C -0.05443(15) 0.75326(6) 0.50725(13) 0.0187(3) Uani 1 1 d . . . . .
H8 H -0.0700 0.7721 0.5825 0.022 Uiso 1 1 calc R . . . .
C9 C -0.18488(15) 0.76214(6) 0.41879(13) 0.0215(3) Uani 1 1 d . . . . .
C10 C -0.25487(16) 0.81483(7) 0.41853(14) 0.0258(4) Uani 1 1 d . . . . .
C11 C -0.37474(17) 0.82523(8) 0.34012(15) 0.0330(4) Uani 1 1 d . . . . .
H11 H -0.4219 0.8608 0.3406 0.040 Uiso 1 1 calc R . . . .
C12 C -0.42511(17) 0.78317(8) 0.26088(16) 0.0355(4) Uani 1 1 d . . . . .
H12 H -0.5080 0.7900 0.2075 0.043 Uiso 1 1 calc R . . . .
C13 C -0.35705(17) 0.73157(8) 0.25814(15) 0.0309(4) Uani 1 1 d . . . . .
H13 H -0.3924 0.7035 0.2024 0.037 Uiso 1 1 calc R . . . .
C14 C -0.23537(15) 0.72045(7) 0.33775(13) 0.0237(3) Uani 1 1 d . . . . .
C15 C -0.16523(16) 0.66293(7) 0.33606(14) 0.0250(3) Uani 1 1 d . . . . .
H15A H -0.1513 0.6539 0.2542 0.030 Uiso 1 1 calc R . . . .
H15B H -0.2290 0.6338 0.3619 0.030 Uiso 1 1 calc R . . . .
C16 C -0.02310(15) 0.65912(6) 0.41419(13) 0.0209(3) Uani 1 1 d . . . . .
H16A H 0.0503 0.6766 0.3728 0.025 Uiso 1 1 calc R . . . .
H16B H 0.0017 0.6186 0.4285 0.025 Uiso 1 1 calc R . . . .
C17 C -0.02556(15) 0.68935(6) 0.53239(13) 0.0185(3) Uani 1 1 d . . . . .
C18 C -0.2573(2) 0.90814(8) 0.50238(18) 0.0401(5) Uani 1 1 d . . . . .
H18A H -0.2616 0.9260 0.4249 0.060 Uiso 1 1 calc GR . . . .
H18B H -0.2012 0.9320 0.5611 0.060 Uiso 1 1 calc GR . . . .
H18C H -0.3527 0.9041 0.5229 0.060 Uiso 1 1 calc GR . . . .
C19 C -0.13793(15) 0.66440(6) 0.60439(13) 0.0202(3) Uani 1 1 d . . . . .
H19A H -0.1465 0.6899 0.6717 0.024 Uiso 1 1 calc R . . . .
H19B H -0.2301 0.6638 0.5540 0.024 Uiso 1 1 calc R . . . .
C20 C -0.10463(15) 0.60484(6) 0.65048(14) 0.0218(3) Uani 1 1 d . . . . .
C21 C -0.13089(16) 0.55668(6) 0.57988(15) 0.0248(3) Uani 1 1 d . . . . .
H21 H -0.1752 0.5609 0.5013 0.030 Uiso 1 1 calc R . . . .
C22 C -0.09367(17) 0.50279(7) 0.62210(16) 0.0302(4) Uani 1 1 d . . . . .
H22 H -0.1127 0.4706 0.5726 0.036 Uiso 1 1 calc R . . . .
C23 C -0.02885(18) 0.49579(7) 0.73635(17) 0.0334(4) Uani 1 1 d . . . . .
H23 H -0.0011 0.4590 0.7647 0.040 Uiso 1 1 calc R . . . .
C24 C -0.00462(18) 0.54285(7) 0.80903(16) 0.0328(4) Uani 1 1 d . . . . .
H24 H 0.0383 0.5382 0.8879 0.039 Uiso 1 1 calc R . . . .
C25 C -0.04313(16) 0.59674(7) 0.76647(14) 0.0263(4) Uani 1 1 d . . . . .
H25 H -0.0273 0.6287 0.8173 0.032 Uiso 1 1 calc R . . . .
C26 C 0.11664(15) 0.68691(6) 0.61197(13) 0.0193(3) Uani 1 1 d . . . . .
C27 C 0.23980(15) 0.65491(7) 0.57662(13) 0.0227(3) Uani 1 1 d . . . . .
C28 C 0.27448(18) 0.60244(7) 0.62864(16) 0.0324(4) Uani 1 1 d . . . . .
H28 H 0.2186 0.5869 0.6831 0.039 Uiso 1 1 calc R . . . .
C29 C 0.39083(19) 0.57285(8) 0.60095(18) 0.0408(5) Uani 1 1 d . . . . .
H29 H 0.4136 0.5367 0.6356 0.049 Uiso 1 1 calc R . . . .
C30 C 0.47340(18) 0.59571(9) 0.52334(17) 0.0394(5) Uani 1 1 d . . . . .
H30 H 0.5537 0.5755 0.5054 0.047 Uiso 1 1 calc R . . . .
C31 C 0.43993(17) 0.64762(8) 0.47191(16) 0.0367(4) Uani 1 1 d . . . . .
H31 H 0.4975 0.6633 0.4188 0.044 Uiso 1 1 calc R . . . .
C32 C 0.32230(17) 0.67740(8) 0.49709(14) 0.0295(4) Uani 1 1 d . . . . .
H32 H 0.2984 0.7129 0.4602 0.035 Uiso 1 1 calc R . . . .

loop_
_atom_site_aniso_label
_atom_site_aniso_U_11
_atom_site_aniso_U_22
_atom_site_aniso_U_33
_atom_site_aniso_U_23
_atom_site_aniso_U_13
_atom_site_aniso_U_12
F1 0.0273(5) 0.0396(6) 0.0446(6) 0.0017(5) -0.0069(4) -0.0040(4)
F2 0.0456(6) 0.0296(5) 0.0408(6) 0.0043(5) 0.0003(5) -0.0126(4)
F3 0.0352(6) 0.0536(7) 0.0552(7) -0.0325(6) 0.0164(5) -0.0148(5)
O1 0.0257(5) 0.0237(5) 0.0178(6) 0.0012(4) 0.0025(4) 0.0001(4)
O2 0.0308(6) 0.0251(6) 0.0318(6) 0.0000(5) 0.0033(5) 0.0101(5)
N1 0.0208(6) 0.0226(6) 0.0174(6) -0.0014(5) 0.0053(5) -0.0009(5)
C1 0.0261(8) 0.0292(8) 0.0277(9) -0.0016(7) 0.0061(7) -0.0011(6)
C2 0.0225(8) 0.0241(8) 0.0264(9) -0.0010(7) 0.0024(6) 0.0008(6)
C3 0.0223(8) 0.0319(9) 0.0266(9) 0.0018(7) 0.0055(7) -0.0054(6)
C4 0.0245(8) 0.0308(8) 0.0177(8) -0.0005(7) 0.0035(6) -0.0027(6)
C5 0.0192(7) 0.0179(7) 0.0218(8) 0.0016(6) 0.0014(6) 0.0028(5)
C6 0.0263(8) 0.0233(8) 0.0220(8) 0.0003(6) 0.0071(6) -0.0008(6)
C7 0.0288(8) 0.0241(8) 0.0212(8) -0.0023(6) 0.0049(6) 0.0008(6)
C8 0.0183(7) 0.0192(7) 0.0189(7) 0.0004(6) 0.0041(6) 0.0001(6)
C9 0.0192(7) 0.0264(8) 0.0192(8) 0.0046(6) 0.0040(6) 0.0005(6)
C10 0.0234(8) 0.0306(8) 0.0241(8) 0.0044(7) 0.0059(6) 0.0038(6)
C11 0.0259(8) 0.0408(10) 0.0325(10) 0.0068(8) 0.0039(7) 0.0122(7)
C12 0.0229(8) 0.0507(11) 0.0314(10) 0.0109(8) -0.0021(7) 0.0056(7)
C13 0.0233(8) 0.0418(10) 0.0263(9) 0.0055(8) -0.0008(7) -0.0050(7)
C14 0.0193(7) 0.0303(8) 0.0213(8) 0.0048(7) 0.0025(6) -0.0026(6)
C15 0.0257(8) 0.0279(8) 0.0210(8) -0.0015(7) 0.0019(6) -0.0043(6)
C16 0.0211(7) 0.0212(7) 0.0206(8) -0.0011(6) 0.0040(6) -0.0002(6)
C17 0.0182(7) 0.0187(7) 0.0187(8) 0.0015(6) 0.0032(6) 0.0011(5)
C18 0.0424(10) 0.0316(10) 0.0464(12) -0.0006(8) 0.0064(9) 0.0175(8)
C19 0.0192(7) 0.0219(7) 0.0202(8) 0.0006(6) 0.0048(6) -0.0002(6)
C20 0.0180(7) 0.0224(7) 0.0261(8) 0.0010(6) 0.0075(6) -0.0020(6)
C21 0.0231(8) 0.0250(8) 0.0270(9) 0.0005(7) 0.0063(6) -0.0018(6)
C22 0.0305(8) 0.0239(8) 0.0378(10) -0.0005(7) 0.0107(7) -0.0022(7)
C23 0.0338(9) 0.0214(8) 0.0457(11) 0.0083(8) 0.0083(8) -0.0006(7)
C24 0.0335(9) 0.0327(9) 0.0316(10) 0.0098(8) 0.0020(7) -0.0035(7)
C25 0.0301(8) 0.0244(8) 0.0253(9) 0.0021(7) 0.0067(7) -0.0042(6)
C26 0.0228(7) 0.0170(7) 0.0186(8) 0.0038(6) 0.0047(6) -0.0015(6)
C27 0.0183(7) 0.0282(8) 0.0203(8) -0.0040(6) -0.0022(6) 0.0015(6)
C28 0.0297(9) 0.0319(9) 0.0355(10) 0.0034(8) 0.0039(7) 0.0069(7)
C29 0.0356(10) 0.0381(10) 0.0468(12) 0.0012(9) -0.0016(9) 0.0155(8)
C30 0.0237(9) 0.0537(12) 0.0397(11) -0.0127(9) 0.0000(8) 0.0132(8)
C31 0.0224(8) 0.0547(12) 0.0337(10) -0.0057(9) 0.0069(7) 0.0021(8)
C32 0.0243(8) 0.0367(9) 0.0277(9) -0.0003(7) 0.0043(7) 0.0017(7)

loop_
_atom_type_symbol
_atom_type_description
_atom_type_scat_dispersion_real
_atom_type_scat_dispersion_imag
_atom_type_scat_source
C C 0.0181 0.0091 'International Tables Vol C Tables 4.2.6.8 and 6.1.1.4'
H H 0.0000 0.0000 'International Tables Vol C Tables 4.2.6.8 and 6.1.1.4'
F F 0.0727 0.0534 'International Tables Vol C Tables 4.2.6.8 and 6.1.1.4'
N N 0.0311 0.0180 'International Tables Vol C Tables 4.2.6.8 and 6.1.1.4'
O O 0.0492 0.0322 'International Tables Vol C Tables 4.2.6.8 and 6.1.1.4'

loop_
_geom_angle_atom_site_label_1
_geom_angle_atom_site_label_2
_geom_angle_atom_site_label_3
_geom_angle
_geom_angle_site_symmetry_1
_geom_angle_site_symmetry_3
_geom_angle_publ_flag
C10 O2 C18 117.46(13) . . ?
C5 N1 C8 125.92(12) . . ?
F1 C1 C2 112.80(13) . . ?
F2 C1 F1 104.74(12) . . ?
F2 C1 C2 113.19(13) . . ?
F3 C1 F1 105.24(13) . . ?
F3 C1 F2 106.80(13) . . ?
F3 C1 C2 113.34(13) . . ?
C3 C2 C1 121.00(14) . . ?
C3 C2 C7 118.76(14) . . ?
C7 C2 C1 120.19(14) . . ?
C4 C3 C2 120.69(15) . . ?
C3 C4 C5 120.98(14) . . ?
N1 C5 C4 118.34(13) . . ?
N1 C5 C6 123.87(13) . . ?
C6 C5 C4 117.76(14) . . ?
C7 C6 C5 121.00(14) . . ?
C6 C7 C2 120.80(15) . . ?
N1 C8 C9 110.19(11) . . ?
N1 C8 C17 110.23(11) . . ?
C9 C8 C17 111.68(12) . . ?
C10 C9 C8 118.20(13) . . ?
C14 C9 C8 122.21(13) . . ?
C14 C9 C10 119.59(14) . . ?
O2 C10 C9 114.50(13) . . ?
O2 C10 C11 124.77(15) . . ?
C11 C10 C9 120.73(15) . . ?
C10 C11 C12 119.19(16) . . ?
C13 C12 C11 121.14(16) . . ?
C12 C13 C14 120.15(16) . . ?
C9 C14 C13 119.19(15) . . ?
C9 C14 C15 121.46(13) . . ?
C13 C14 C15 119.31(14) . . ?
C14 C15 C16 114.07(13) . . ?
C15 C16 C17 111.92(12) . . ?
C8 C17 C19 110.17(11) . . ?
C16 C17 C8 107.90(12) . . ?
C16 C17 C19 112.90(12) . . ?
C16 C17 C26 113.02(12) . . ?
C26 C17 C8 105.63(11) . . ?
C26 C17 C19 106.97(11) . . ?
C20 C19 C17 113.86(12) . . ?
C21 C20 C19 122.18(14) . . ?
C21 C20 C25 117.69(14) . . ?
C25 C20 C19 120.12(14) . . ?
C22 C21 C20 121.31(16) . . ?
C23 C22 C21 120.14(16) . . ?
C22 C23 C24 119.61(15) . . ?
C23 C24 C25 119.98(16) . . ?
C24 C25 C20 121.23(15) . . ?
O1 C26 C17 119.15(13) . . ?
O1 C26 C27 119.13(13) . . ?
C27 C26 C17 121.68(12) . . ?
C28 C27 C26 118.62(14) . . ?
C32 C27 C26 121.69(14) . . ?
C32 C27 C28 119.64(15) . . ?
C29 C28 C27 119.94(17) . . ?
C30 C29 C28 120.18(18) . . ?
C31 C30 C29 120.16(16) . . ?
C30 C31 C32 120.42(17) . . ?
C31 C32 C27 119.65(16) . . ?

loop_
_geom_bond_atom_site_label_1
_geom_bond_atom_site_label_2
_geom_bond_distance
_geom_bond_site_symmetry_2
_geom_bond_publ_flag
F1 C1 1.3546(18) . ?
F2 C1 1.3402(19) . ?
F3 C1 1.3346(19) . ?
O1 C26 1.2219(18) . ?
O2 C10 1.371(2) . ?
O2 C18 1.4310(19) . ?
N1 C5 1.3802(19) . ?
N1 C8 1.4709(18) . ?
C1 C2 1.483(2) . ?
C2 C3 1.390(2) . ?
C2 C7 1.391(2) . ?
C3 C4 1.379(2) . ?
C4 C5 1.407(2) . ?
C5 C6 1.395(2) . ?
C6 C7 1.383(2) . ?
C8 C9 1.517(2) . ?
C8 C17 1.5468(19) . ?
C9 C10 1.408(2) . ?
C9 C14 1.392(2) . ?
C10 C11 1.384(2) . ?
C11 C12 1.386(3) . ?
C12 C13 1.379(3) . ?
C13 C14 1.407(2) . ?
C14 C15 1.511(2) . ?
C15 C16 1.531(2) . ?
C16 C17 1.535(2) . ?
C17 C19 1.5581(19) . ?
C17 C26 1.538(2) . ?
C19 C20 1.515(2) . ?
C20 C21 1.395(2) . ?
C20 C25 1.396(2) . ?
C21 C22 1.385(2) . ?
C22 C23 1.384(3) . ?
C23 C24 1.386(3) . ?
C24 C25 1.389(2) . ?
C26 C27 1.501(2) . ?
C27 C28 1.390(2) . ?
C27 C32 1.390(2) . ?
C28 C29 1.387(2) . ?
C29 C30 1.378(3) . ?
C30 C31 1.374(3) . ?
C31 C32 1.390(2) . ?
